data_4345199
loop_
_publ_author_name
'Radu, Ioana'
'Kravtsov, Victor Ch'
'Ostrovsky, Serghei M.'
'Reu, Oleg S.'
'Kr\"amer, Karl'
'Decurtins, Silvio'
'Liu, Shi-Xia'
'Klokishner, Sophia I.'
'Baca, Svetlana G.'

_publ_section_title
;
 Tetranuclear {Co(II)2Co(III)2}, Octanuclear {Co(II)4Co(III)4}, and
 Hexanuclear {Co(III)3Dy(III)3} Pivalate Clusters: Synthesis, Magnetic
 Characterization, and Theoretical Modeling.
;
_journal_issue 5
_journal_name_full 'Inorganic chemistry'
_journal_page_first 2662
_journal_page_last 2676
_journal_paper_doi 10.1021/acs.inorgchem.6b02827
_journal_volume 56
_journal_year 2017
_chemical_formula_sum 'C80.5 H155.25 Co8 N7.75 O35'
_chemical_formula_weight 2263.31
_space_group_crystal_system monoclinic
_space_group_IT_number 14
_space_group_name_Hall '-P 2ybc'
_space_group_name_H-M_alt 'P 1 21/c 1'
_symmetry_space_group_name_Hall '-P 2ybc'
_symmetry_space_group_name_H-M 'P 1 21/c 1'
_atom_sites_solution_hydrogens mixed
_audit_creation_method SHELXL-2014/7
_cell_angle_alpha 90
_cell_angle_beta 98.669(3)
_cell_angle_gamma 90
_cell_formula_units_Z 4
_cell_length_a 20.8200(6)
_cell_length_b 18.8098(4)
_cell_length_c 30.8575(9)
_cell_measurement_reflns_used 25.7050
_cell_measurement_temperature 293(2)
_cell_measurement_theta_max 25.7050
_cell_measurement_theta_min 3.1220
_cell_volume 11946.4(6)
_computing_cell_refinement
;
CrysAlisPro, Agilent Technologies,
Version 1.171.37.35 (release 13-08-2014 CrysAlis171 .NET)
;
_computing_data_collection
;
CrysAlisPro, Agilent Technologies,
Version 1.171.37.35 (release 13-08-2014 CrysAlis171 .NET)
;
_computing_data_reduction
;
CrysAlisPro, Agilent Technologies,
Version 1.171.37.35 (release 13-08-2014 CrysAlis171 .NET)
;
_computing_structure_refinement 'SHELXL-2014/7 (Sheldrick, 2014)'
_computing_structure_solution 'SHELXL-2014/7 (Sheldrick, 2014)'
_diffrn_ambient_temperature 293(2)
_diffrn_detector_area_resol_mean 15.9914
_diffrn_measured_fraction_theta_full 0.996
_diffrn_measured_fraction_theta_max 0.996
_diffrn_measurement_device_type 'Xcalibur, Eos'
_diffrn_measurement_method '\w scans'
_diffrn_radiation_type MoK\a
_diffrn_radiation_wavelength 0.71073
_diffrn_reflns_av_R_equivalents 0.0520
_diffrn_reflns_av_unetI/netI 0.1077
_diffrn_reflns_Laue_measured_fraction_full 0.996
_diffrn_reflns_Laue_measured_fraction_max 0.996
_diffrn_reflns_limit_h_max 24
_diffrn_reflns_limit_h_min -24
_diffrn_reflns_limit_k_max 22
_diffrn_reflns_limit_k_min -22
_diffrn_reflns_limit_l_max 32
_diffrn_reflns_limit_l_min -36
_diffrn_reflns_number 39605
_diffrn_reflns_point_group_measured_fraction_full 0.996
_diffrn_reflns_point_group_measured_fraction_max 0.996
_diffrn_reflns_theta_full 25.049
_diffrn_reflns_theta_max 25.049
_diffrn_reflns_theta_min 2.914
_diffrn_source 'Enhance (Mo) X-ray Source'
_exptl_absorpt_coefficient_mu 1.152
_exptl_absorpt_correction_T_max 1.00000
_exptl_absorpt_correction_T_min 0.85629
_exptl_absorpt_correction_type multi-scan
_exptl_absorpt_process_details
;
CrysAlisPro, Agilent Technologies,
Version 1.171.37.35 (release 13-08-2014 CrysAlis171 .NET)
(compiled Aug 13 2014,18:06:01)
Empirical absorption correction using spherical harmonics,
 implemented in SCALE3 ABSPACK scaling algorithm.
;
_exptl_crystal_colour green
_exptl_crystal_density_diffrn 1.258
_exptl_crystal_description block
_exptl_crystal_F_000 4754
_exptl_crystal_size_max 0.450
_exptl_crystal_size_mid 0.400
_exptl_crystal_size_min 0.200
_exptl_transmission_factor_max 1.00000
_exptl_transmission_factor_min 0.85629
_refine_diff_density_max 0.667
_refine_diff_density_min -0.753
_refine_diff_density_rms 0.103
_refine_ls_extinction_method none
_refine_ls_goodness_of_fit_ref 1.001
_refine_ls_hydrogen_treatment constr
_refine_ls_matrix_type full
_refine_ls_number_parameters 1313
_refine_ls_number_reflns 21069
_refine_ls_number_restraints 306
_refine_ls_restrained_S_all 1.007
_refine_ls_R_factor_all 0.1308
_refine_ls_R_factor_gt 0.0704
_refine_ls_shift/su_max 0.001
_refine_ls_shift/su_mean 0.000
_refine_ls_structure_factor_coef Fsqd
_refine_ls_weighting_details 'w=1/[\s^2^(Fo^2^)+(0.1117P)^2^+14.7924P] where P=(Fo^2^+2Fc^2^)/3'
_refine_ls_weighting_scheme calc
_refine_ls_wR_factor_gt 0.1799
_refine_ls_wR_factor_ref 0.2343
_reflns_Friedel_coverage 0.000
_reflns_number_gt 12291
_reflns_number_total 21069
_reflns_threshold_expression 'I > 2\s(I)'
_cod_data_source_file ic6b02827_si_004.cif
_cod_data_source_block V_2977_Radu
_cod_depositor_comments 'Adding full bibliography for 4345199.cif.'
_cod_original_formula_sum 'C80.50 H155.25 Co8 N7.75 O35'
_cod_database_code 4345199
_shelx_shelxl_version_number 2014/7
_shelx_space_group_comment
;
The symmetry employed for this shelxl refinement is uniquely defined
by the following loop, which should always be used as a source of
symmetry information in preference to the above space-group names.
They are only intended as comments.
;
_shelx_estimated_absorpt_t_min 0.625
_shelx_estimated_absorpt_t_max 0.802

loop_
_space_group_symop_operation_xyz
'x, y, z'
'-x, y+1/2, -z+1/2'
'-x, -y, -z'
'x, -y-1/2, z-1/2'

loop_
_atom_site_label
_atom_site_type_symbol
_atom_site_fract_x
_atom_site_fract_y
_atom_site_fract_z
_atom_site_U_iso_or_equiv
_atom_site_adp_type
_atom_site_occupancy
_atom_site_site_symmetry_order
_atom_site_calc_flag
_atom_site_refinement_flags_posn
_atom_site_refinement_flags_adp
_atom_site_refinement_flags_occupancy
_atom_site_disorder_assembly
_atom_site_disorder_group
Co1 Co 0.06336(4) 0.17154(5) 0.17393(3) 0.0337(2) Uani 1 1 d . . . . .
Co2 Co 0.14807(4) 0.20882(5) 0.11474(3) 0.0363(2) Uani 1 1 d . . . . .
Co3 Co 0.27567(4) 0.15175(5) 0.17760(3) 0.0389(2) Uani 1 1 d . . . . .
Co4 Co 0.38244(4) 0.17660(5) 0.27685(3) 0.0397(2) Uani 1 1 d . . . . .
Co5 Co 0.39920(4) 0.23655(5) 0.37387(3) 0.0383(2) Uani 1 1 d . . . . .
Co6 Co 0.39263(4) 0.37734(5) 0.34290(3) 0.0379(2) Uani 1 1 d . . . . .
Co7 Co 0.23840(4) 0.37221(5) 0.30976(3) 0.0387(2) Uani 1 1 d . . . . .
Co8 Co 0.11192(4) 0.30171(5) 0.23567(3) 0.0351(2) Uani 1 1 d . . . . .
O1 O 0.0092(2) 0.1457(2) 0.12043(15) 0.0437(11) Uani 1 1 d D . . . .
O2 O 0.0738(2) 0.1800(2) 0.07325(14) 0.0433(11) Uani 1 1 d D . . . .
C1 C 0.0217(3) 0.1546(4) 0.0822(2) 0.0454(18) Uani 1 1 d D . . . .
C2 C -0.0303(4) 0.1323(5) 0.0451(3) 0.069(3) Uani 1 1 d D . . . .
C3 C -0.0077(5) 0.1417(8) 0.0019(3) 0.130(5) Uani 1 1 d D . . . .
H3A H 0.0315 0.1150 0.0015 0.195 Uiso 1 1 calc R U . . .
H3B H -0.0407 0.1249 -0.0210 0.195 Uiso 1 1 calc R U . . .
H3C H 0.0005 0.1911 -0.0027 0.195 Uiso 1 1 calc R U . . .
C4 C -0.0888(6) 0.1711(11) 0.0477(4) 0.209(11) Uani 1 1 d D . . . .
H4A H -0.0811 0.2209 0.0442 0.314 Uiso 1 1 calc R U . . .
H4B H -0.1223 0.1554 0.0248 0.314 Uiso 1 1 calc R U . . .
H4C H -0.1023 0.1628 0.0757 0.314 Uiso 1 1 calc R U . . .
C5 C -0.0477(9) 0.0583(8) 0.0507(4) 0.188(9) Uani 1 1 d D . . . .
H5A H -0.0106 0.0286 0.0494 0.281 Uiso 1 1 calc R U . . .
H5B H -0.0621 0.0524 0.0786 0.281 Uiso 1 1 calc R U . . .
H5C H -0.0821 0.0450 0.0278 0.281 Uiso 1 1 calc R U . . .
O3 O 0.1952(2) 0.1607(3) 0.07583(14) 0.0452(12) Uani 1 1 d . . . . .
O4 O 0.2657(2) 0.0948(3) 0.12116(16) 0.0473(12) Uani 1 1 d . . . . .
C6 C 0.2382(3) 0.1131(4) 0.0841(2) 0.0399(16) Uani 1 1 d D . . . .
C7 C 0.2585(4) 0.0755(4) 0.0439(2) 0.059(2) Uani 1 1 d D . . . .
C8 C 0.2154(8) 0.0982(10) 0.0019(3) 0.127(9) Uani 0.740(17) 1 d D . P A 1
H8A H 0.2180 0.1489 -0.0014 0.190 Uiso 0.740(17) 1 calc R U P A 1
H8B H 0.2298 0.0753 -0.0227 0.190 Uiso 0.740(17) 1 calc R U P A 1
H8C H 0.1713 0.0849 0.0033 0.190 Uiso 0.740(17) 1 calc R U P A 1
C9 C 0.2568(11) -0.0036(6) 0.0512(5) 0.150(11) Uani 0.740(17) 1 d D . P A 1
H9A H 0.2845 -0.0155 0.0780 0.225 Uiso 0.740(17) 1 calc R U P A 1
H9B H 0.2131 -0.0181 0.0532 0.225 Uiso 0.740(17) 1 calc R U P A 1
H9C H 0.2717 -0.0277 0.0272 0.225 Uiso 0.740(17) 1 calc R U P A 1
C10 C 0.3287(6) 0.0997(11) 0.0402(5) 0.152(11) Uani 0.740(17) 1 d D . P A 1
H10A H 0.3293 0.1501 0.0355 0.228 Uiso 0.740(17) 1 calc R U P A 1
H10B H 0.3570 0.0880 0.0668 0.228 Uiso 0.740(17) 1 calc R U P A 1
H10C H 0.3433 0.0758 0.0160 0.228 Uiso 0.740(17) 1 calc R U P A 1
C8A C 0.2770(19) 0.1307(13) 0.0124(8) 0.099(16) Uiso 0.260(17) 1 d D . P A 2
H8A1 H 0.2405 0.1611 0.0031 0.149 Uiso 0.260(17) 1 calc R U P A 2
H8A2 H 0.3127 0.1585 0.0267 0.149 Uiso 0.260(17) 1 calc R U P A 2
H8A3 H 0.2896 0.1073 -0.0127 0.149 Uiso 0.260(17) 1 calc R U P A 2
C9A C 0.2002(11) 0.0312(18) 0.0224(10) 0.096(15) Uiso 0.260(17) 1 d D . P A 2
H9A1 H 0.1893 -0.0034 0.0430 0.143 Uiso 0.260(17) 1 calc R U P A 2
H9A2 H 0.1637 0.0619 0.0139 0.143 Uiso 0.260(17) 1 calc R U P A 2
H9A3 H 0.2113 0.0074 -0.0029 0.143 Uiso 0.260(17) 1 calc R U P A 2
C10A C 0.3156(13) 0.0259(16) 0.0593(8) 0.083(13) Uiso 0.260(17) 1 d D . P A 2
H10D H 0.3028 -0.0086 0.0793 0.124 Uiso 0.260(17) 1 calc R U P A 2
H10E H 0.3284 0.0021 0.0345 0.124 Uiso 0.260(17) 1 calc R U P A 2
H10F H 0.3515 0.0532 0.0739 0.124 Uiso 0.260(17) 1 calc R U P A 2
O5 O 0.2729(2) 0.0629(3) 0.21170(16) 0.0520(13) Uani 1 1 d . . . . .
O6 O 0.3600(2) 0.0735(3) 0.26316(16) 0.0509(13) Uani 1 1 d . . . . .
C11 C 0.3132(4) 0.0392(4) 0.2427(2) 0.0430(17) Uani 1 1 d . . . . .
C12 C 0.3059(4) -0.0392(4) 0.2568(3) 0.066(2) Uani 1 1 d . . . . .
C13 C 0.2904(10) -0.0835(5) 0.2181(5) 0.218(11) Uani 1 1 d . . . . .
H13A H 0.2528 -0.0648 0.1999 0.328 Uiso 1 1 calc R U . . .
H13B H 0.3265 -0.0838 0.2021 0.328 Uiso 1 1 calc R U . . .
H13C H 0.2817 -0.1311 0.2268 0.328 Uiso 1 1 calc R U . . .
C14 C 0.2480(6) -0.0416(7) 0.2807(5) 0.163(7) Uani 1 1 d . . . . .
H14A H 0.2563 -0.0129 0.3066 0.245 Uiso 1 1 calc R U . . .
H14B H 0.2104 -0.0238 0.2619 0.245 Uiso 1 1 calc R U . . .
H14C H 0.2402 -0.0898 0.2887 0.245 Uiso 1 1 calc R U . . .
C15 C 0.3645(5) -0.0650(5) 0.2872(4) 0.103(4) Uani 1 1 d . . . . .
H15A H 0.3727 -0.0340 0.3122 0.155 Uiso 1 1 calc R U . . .
H15B H 0.3568 -0.1124 0.2968 0.155 Uiso 1 1 calc R U . . .
H15C H 0.4016 -0.0651 0.2720 0.155 Uiso 1 1 calc R U . . .
O7 O 0.3663(2) 0.1803(3) 0.16815(16) 0.0514(13) Uani 1 1 d . . . . .
O8 O 0.4271(2) 0.2166(3) 0.22954(16) 0.0491(12) Uani 1 1 d . . . . .
C16 C 0.4149(4) 0.2091(4) 0.1887(3) 0.0454(18) Uani 1 1 d . . . . .
C17 C 0.4646(4) 0.2408(4) 0.1611(3) 0.058(2) Uani 1 1 d . . . . .
C18 C 0.4416(7) 0.3144(7) 0.1470(6) 0.187(8) Uani 1 1 d . . . . .
H18A H 0.3995 0.3115 0.1294 0.280 Uiso 1 1 calc R U . . .
H18B H 0.4389 0.3430 0.1724 0.280 Uiso 1 1 calc R U . . .
H18C H 0.4717 0.3357 0.1302 0.280 Uiso 1 1 calc R U . . .
C19 C 0.4725(6) 0.1900(7) 0.1242(4) 0.129(5) Uani 1 1 d . . . . .
H19A H 0.4872 0.1448 0.1362 0.194 Uiso 1 1 calc R U . . .
H19B H 0.4315 0.1842 0.1056 0.194 Uiso 1 1 calc R U . . .
H19C H 0.5037 0.2088 0.1074 0.194 Uiso 1 1 calc R U . . .
C20 C 0.5308(5) 0.2477(8) 0.1886(4) 0.141(6) Uani 1 1 d . . . . .
H20A H 0.5465 0.2014 0.1980 0.212 Uiso 1 1 calc R U . . .
H20B H 0.5603 0.2694 0.1715 0.212 Uiso 1 1 calc R U . . .
H20C H 0.5275 0.2766 0.2138 0.212 Uiso 1 1 calc R U . . .
O9 O 0.4702(2) 0.1392(3) 0.30878(16) 0.0452(12) Uani 1 1 d . . . . .
O10 O 0.4611(2) 0.1613(3) 0.37839(15) 0.0488(12) Uani 1 1 d . . . . .
C21 C 0.4873(3) 0.1317(4) 0.3489(2) 0.0473(18) Uani 1 1 d D . . . .
C22 C 0.5443(4) 0.0820(5) 0.3651(3) 0.080(3) Uani 1 1 d D . . . .
C23 C 0.5226(11) 0.0058(6) 0.3545(9) 0.124(12) Uani 0.5 1 d D U P B 1
H23A H 0.5070 0.0016 0.3237 0.186 Uiso 0.5 1 calc R U P B 1
H23B H 0.5587 -0.0258 0.3623 0.186 Uiso 0.5 1 calc R U P B 1
H23C H 0.4885 -0.0065 0.3709 0.186 Uiso 0.5 1 calc R U P B 1
C24 C 0.5985(7) 0.0989(14) 0.3374(7) 0.107(9) Uani 0.5 1 d D U P B 1
H24A H 0.5822 0.0922 0.3069 0.160 Uiso 0.5 1 calc R U P B 1
H24B H 0.6123 0.1473 0.3424 0.160 Uiso 0.5 1 calc R U P B 1
H24C H 0.6347 0.0677 0.3459 0.160 Uiso 0.5 1 calc R U P B 1
C25 C 0.5691(11) 0.0923(14) 0.4123(5) 0.138(17) Uani 0.5 1 d D U P B 1
H25A H 0.5821 0.1409 0.4174 0.207 Uiso 0.5 1 calc R U P B 1
H25B H 0.5355 0.0809 0.4293 0.207 Uiso 0.5 1 calc R U P B 1
H25C H 0.6057 0.0616 0.4207 0.207 Uiso 0.5 1 calc R U P B 1
C23A C 0.5539(13) 0.0278(13) 0.3313(7) 0.117(12) Uani 0.5 1 d D U P B 2
H23D H 0.5145 0.0013 0.3233 0.176 Uiso 0.5 1 calc R U P B 2
H23E H 0.5653 0.0511 0.3059 0.176 Uiso 0.5 1 calc R U P B 2
H23F H 0.5882 -0.0041 0.3431 0.176 Uiso 0.5 1 calc R U P B 2
C24A C 0.6048(7) 0.1253(12) 0.3790(14) 0.25(3) Uani 0.5 1 d D U P B 2
H24D H 0.5967 0.1595 0.4006 0.376 Uiso 0.5 1 calc R U P B 2
H24E H 0.6396 0.0944 0.3912 0.376 Uiso 0.5 1 calc R U P B 2
H24F H 0.6167 0.1496 0.3540 0.376 Uiso 0.5 1 calc R U P B 2
C25A C 0.5272(14) 0.0423(17) 0.4060(8) 0.19(2) Uani 0.5 1 d D U P B 2
H25D H 0.5207 0.0762 0.4282 0.281 Uiso 0.5 1 calc R U P B 2
H25E H 0.4881 0.0152 0.3979 0.281 Uiso 0.5 1 calc R U P B 2
H25F H 0.5621 0.0108 0.4171 0.281 Uiso 0.5 1 calc R U P B 2
O11 O 0.4601(2) 0.2790(3) 0.41887(16) 0.0496(12) Uani 1 1 d . . . . .
O12 O 0.4579(2) 0.3899(3) 0.39299(16) 0.0476(12) Uani 1 1 d . . . . .
C26 C 0.4778(3) 0.3431(5) 0.4205(3) 0.0494(19) Uani 1 1 d . . . . .
C27 C 0.5272(4) 0.3644(5) 0.4603(3) 0.067(2) Uani 1 1 d . . . . .
C28 C 0.5884(7) 0.3296(12) 0.4557(6) 0.282(15) Uani 1 1 d . . . . .
H28A H 0.6002 0.3409 0.4276 0.423 Uiso 1 1 calc R U . . .
H28B H 0.6218 0.3460 0.4784 0.423 Uiso 1 1 calc R U . . .
H28C H 0.5836 0.2791 0.4582 0.423 Uiso 1 1 calc R U . . .
C29 C 0.5434(9) 0.4424(8) 0.4570(5) 0.213(10) Uani 1 1 d . . . . .
H29A H 0.5610 0.4507 0.4304 0.319 Uiso 1 1 calc R U . . .
H29B H 0.5048 0.4702 0.4568 0.319 Uiso 1 1 calc R U . . .
H29C H 0.5749 0.4557 0.4816 0.319 Uiso 1 1 calc R U . . .
C30 C 0.5013(8) 0.3541(12) 0.5001(4) 0.219(11) Uani 1 1 d . . . . .
H30A H 0.4612 0.3798 0.4987 0.329 Uiso 1 1 calc R U . . .
H30B H 0.4936 0.3044 0.5040 0.329 Uiso 1 1 calc R U . . .
H30C H 0.5318 0.3713 0.5243 0.329 Uiso 1 1 calc R U . . .
O13 O 0.3626(2) 0.4674(2) 0.36036(16) 0.0480(12) Uani 1 1 d . . . . .
O14 O 0.2557(2) 0.4491(3) 0.35609(15) 0.0482(12) Uani 1 1 d . . . . .
C31 C 0.3052(3) 0.4862(4) 0.3652(2) 0.0409(16) Uani 1 1 d . . . . .
C32 C 0.2992(4) 0.5603(4) 0.3842(3) 0.055(2) Uani 1 1 d . . . . .
C33 C 0.3172(8) 0.6127(6) 0.3521(5) 0.161(7) Uani 1 1 d . . . . .
H33A H 0.2886 0.6075 0.3248 0.241 Uiso 1 1 calc R U . . .
H33B H 0.3133 0.6600 0.3632 0.241 Uiso 1 1 calc R U . . .
H33C H 0.3612 0.6046 0.3476 0.241 Uiso 1 1 calc R U . . .
C34 C 0.3405(9) 0.5667(8) 0.4248(5) 0.229(11) Uani 1 1 d . . . . .
H34A H 0.3842 0.5554 0.4210 0.344 Uiso 1 1 calc R U . . .
H34B H 0.3389 0.6146 0.4354 0.344 Uiso 1 1 calc R U . . .
H34C H 0.3265 0.5346 0.4457 0.344 Uiso 1 1 calc R U . . .
C35 C 0.2301(5) 0.5769(6) 0.3869(5) 0.140(6) Uani 1 1 d . . . . .
H35A H 0.2046 0.5716 0.3585 0.209 Uiso 1 1 calc R U . . .
H35B H 0.2144 0.5449 0.4072 0.209 Uiso 1 1 calc R U . . .
H35C H 0.2268 0.6249 0.3969 0.209 Uiso 1 1 calc R U . . .
O15 O 0.1798(2) 0.3244(3) 0.34583(15) 0.0539(13) Uani 1 1 d . . . . .
O16 O 0.0905(2) 0.3111(3) 0.29752(15) 0.0503(13) Uani 1 1 d . . . . .
C36 C 0.1207(4) 0.3105(4) 0.3356(2) 0.0423(17) Uani 1 1 d . . . . .
C37 C 0.0825(4) 0.2952(5) 0.3734(3) 0.066(2) Uani 1 1 d . . . . .
C38 C 0.1210(5) 0.2612(9) 0.4112(4) 0.174(8) Uani 1 1 d . . . . .
H38A H 0.1365 0.2161 0.4026 0.261 Uiso 1 1 calc R U . . .
H38B H 0.1573 0.2910 0.4222 0.261 Uiso 1 1 calc R U . . .
H38C H 0.0945 0.2541 0.4338 0.261 Uiso 1 1 calc R U . . .
C39 C 0.0592(9) 0.3647(8) 0.3877(5) 0.213(10) Uani 1 1 d . . . . .
H39A H 0.0337 0.3879 0.3632 0.319 Uiso 1 1 calc R U . . .
H39B H 0.0330 0.3572 0.4103 0.319 Uiso 1 1 calc R U . . .
H39C H 0.0958 0.3940 0.3987 0.319 Uiso 1 1 calc R U . . .
C40 C 0.0223(6) 0.2548(11) 0.3561(4) 0.201(10) Uani 1 1 d . . . . .
H40A H -0.0010 0.2795 0.3314 0.301 Uiso 1 1 calc R U . . .
H40B H 0.0339 0.2082 0.3472 0.301 Uiso 1 1 calc R U . . .
H40C H -0.0047 0.2507 0.3786 0.301 Uiso 1 1 calc R U . . .
O17 O 0.1978(2) 0.4467(2) 0.26640(16) 0.0493(12) Uani 1 1 d . . . . .
O18 O 0.1298(2) 0.3982(2) 0.21296(15) 0.0469(12) Uani 1 1 d . . . . .
C41 C 0.1633(3) 0.4482(4) 0.2303(2) 0.0412(16) Uani 1 1 d . . . . .
C42 C 0.1630(4) 0.5191(4) 0.2039(3) 0.058(2) Uani 1 1 d . . . . .
C43 C 0.2212(5) 0.5150(5) 0.1791(4) 0.106(4) Uani 1 1 d . . . . .
H43A H 0.2160 0.4751 0.1595 0.160 Uiso 1 1 calc R U . . .
H43B H 0.2237 0.5580 0.1627 0.160 Uiso 1 1 calc R U . . .
H43C H 0.2603 0.5093 0.1996 0.160 Uiso 1 1 calc R U . . .
C44 C 0.1703(6) 0.5810(4) 0.2347(3) 0.094(3) Uani 1 1 d . . . . .
H44A H 0.1335 0.5830 0.2501 0.142 Uiso 1 1 calc R U . . .
H44B H 0.2093 0.5755 0.2554 0.142 Uiso 1 1 calc R U . . .
H44C H 0.1727 0.6242 0.2184 0.142 Uiso 1 1 calc R U . . .
C45 C 0.1004(5) 0.5255(5) 0.1711(3) 0.099(4) Uani 1 1 d . . . . .
H45A H 0.0966 0.4854 0.1516 0.148 Uiso 1 1 calc R U . . .
H45B H 0.0637 0.5267 0.1866 0.148 Uiso 1 1 calc R U . . .
H45C H 0.1015 0.5685 0.1544 0.148 Uiso 1 1 calc R U . . .
O19 O 0.0142(2) 0.3153(2) 0.21671(15) 0.0415(11) Uani 1 1 d . . . . .
O20 O -0.0161(2) 0.2080(2) 0.18877(15) 0.0414(11) Uani 1 1 d . . . . .
C46 C -0.0276(3) 0.2701(4) 0.2024(2) 0.0383(16) Uani 1 1 d . . . . .
C47 C -0.0990(3) 0.2895(4) 0.2005(3) 0.0510(19) Uani 1 1 d . . . . .
C48 C -0.1085(4) 0.3630(5) 0.1792(4) 0.102(4) Uani 1 1 d . . . . .
H48A H -0.0803 0.3966 0.1961 0.152 Uiso 1 1 calc R U . . .
H48B H -0.0982 0.3608 0.1499 0.152 Uiso 1 1 calc R U . . .
H48C H -0.1528 0.3776 0.1783 0.152 Uiso 1 1 calc R U . . .
C49 C -0.1147(4) 0.2911(6) 0.2473(3) 0.088(3) Uani 1 1 d . . . . .
H49A H -0.0873 0.3253 0.2642 0.133 Uiso 1 1 calc R U . . .
H49B H -0.1594 0.3041 0.2467 0.133 Uiso 1 1 calc R U . . .
H49C H -0.1073 0.2449 0.2603 0.133 Uiso 1 1 calc R U . . .
C50 C -0.1430(4) 0.2351(5) 0.1745(4) 0.096(4) Uani 1 1 d . . . . .
H50A H -0.1875 0.2488 0.1738 0.144 Uiso 1 1 calc R U . . .
H50B H -0.1333 0.2329 0.1451 0.144 Uiso 1 1 calc R U . . .
H50C H -0.1359 0.1893 0.1881 0.144 Uiso 1 1 calc R U . . .
O21 O 0.1382(2) 0.1328(2) 0.15496(14) 0.0380(11) Uani 1 1 d . . . . .
O22 O 0.1104(2) 0.1984(2) 0.22761(14) 0.0363(10) Uani 1 1 d . . . . .
O23 O 0.0099(3) -0.0684(4) 0.2178(3) 0.110(3) Uani 1 1 d . . . . .
H23 H -0.0056 -0.1033 0.2283 0.164 Uiso 1 1 calc R U . . .
N1 N 0.0524(3) 0.0770(3) 0.20030(18) 0.0385(13) Uani 1 1 d . . . . .
C51 C 0.1047(4) 0.0305(4) 0.1873(3) 0.052(2) Uani 1 1 d . . . . .
H51A H 0.0881 -0.0174 0.1819 0.063 Uiso 1 1 calc R U . . .
H51B H 0.1410 0.0285 0.2110 0.063 Uiso 1 1 calc R U . . .
C52 C 0.1277(3) 0.0589(3) 0.1465(2) 0.0437(17) Uani 1 1 d . . . . .
H52A H 0.1676 0.0357 0.1416 0.052 Uiso 1 1 calc R U . . .
H52B H 0.0950 0.0516 0.1209 0.052 Uiso 1 1 calc R U . . .
C53 C 0.0650(4) 0.0920(4) 0.2487(2) 0.0517(19) Uani 1 1 d . . . . .
H53A H 0.0263 0.1121 0.2579 0.062 Uiso 1 1 calc R U . . .
H53B H 0.0753 0.0481 0.2646 0.062 Uiso 1 1 calc R U . . .
C54 C 0.1200(4) 0.1429(4) 0.2585(2) 0.053(2) Uani 1 1 d . . . . .
H54A H 0.1216 0.1617 0.2879 0.063 Uiso 1 1 calc R U . . .
H54B H 0.1608 0.1189 0.2568 0.063 Uiso 1 1 calc R U . . .
C55 C -0.0144(3) 0.0470(4) 0.1864(3) 0.0511(19) Uani 1 1 d . . . . .
H55A H -0.0173 0.0308 0.1563 0.061 Uiso 1 1 calc R U . . .
H55B H -0.0457 0.0851 0.1868 0.061 Uiso 1 1 calc R U . . .
C56 C -0.0340(4) -0.0142(4) 0.2141(3) 0.062(2) Uani 1 1 d . . . . .
H56A H -0.0380 0.0033 0.2431 0.074 Uiso 1 1 calc R U . . .
H56B H -0.0761 -0.0321 0.2009 0.074 Uiso 1 1 calc R U . . .
O24 O 0.0958(2) 0.2569(2) 0.15075(14) 0.0362(10) Uani 1 1 d . . . . .
O25 O 0.2240(2) 0.2328(2) 0.15196(14) 0.0375(10) Uani 1 1 d . . . . .
O26 O 0.1344(8) 0.4222(6) 0.0207(4) 0.108(5) Uani 0.5 1 d D . P C 1
H26 H 0.0950 0.4216 0.0202 0.162 Uiso 0.5 1 d R U P C 1
N2 N 0.1543(3) 0.3011(3) 0.08493(18) 0.0435(14) Uani 1 1 d . . . . .
C57 C 0.1102(4) 0.3510(4) 0.1040(3) 0.056(2) Uani 1 1 d . . . . .
H57A H 0.0887 0.3819 0.0811 0.068 Uiso 1 1 calc R U . . .
H57B H 0.1357 0.3805 0.1260 0.068 Uiso 1 1 calc R U . . .
C58 C 0.0602(3) 0.3112(4) 0.1245(2) 0.0429(17) Uani 1 1 d . . . . .
H58A H 0.0384 0.3425 0.1426 0.052 Uiso 1 1 calc R U . . .
H58B H 0.0279 0.2902 0.1022 0.052 Uiso 1 1 calc R U . . .
C59 C 0.2242(4) 0.3222(5) 0.0985(3) 0.062(2) Uani 1 1 d . . . . .
H59A H 0.2516 0.2976 0.0806 0.074 Uiso 1 1 calc R U . . .
H59B H 0.2292 0.3730 0.0946 0.074 Uiso 1 1 calc R U . . .
C60 C 0.2438(4) 0.3030(4) 0.1456(2) 0.053(2) Uani 1 1 d . . . . .
H60A H 0.2906 0.3069 0.1535 0.063 Uiso 1 1 calc R U . . .
H60B H 0.2236 0.3352 0.1641 0.063 Uiso 1 1 calc R U . . .
C61 C 0.1387(5) 0.2978(4) 0.0363(2) 0.065(2) Uani 1 1 d D . . . .
H61A H 0.1620 0.2577 0.0264 0.078 Uiso 1 1 calc R U . . .
H61B H 0.0927 0.2878 0.0287 0.078 Uiso 1 1 calc R U . . .
C62 C 0.1536(5) 0.3613(5) 0.0111(3) 0.076(3) Uani 1 1 d D . . . .
H62A H 0.2005 0.3637 0.0129 0.091 Uiso 0.5 1 calc R U P C 1
H62B H 0.1362 0.3526 -0.0194 0.091 Uiso 0.5 1 calc R U P C 1
H62C H 0.1256 0.3591 -0.0170 0.091 Uiso 0.5 1 calc R U P C 2
H62D H 0.1401 0.4025 0.0263 0.091 Uiso 0.5 1 calc R U P C 2
O26A O 0.2090(6) 0.3735(8) 0.0034(5) 0.100 Uiso 0.5 1 d D U P C 2
H26A H 0.2258 0.4069 0.0181 0.150 Uiso 0.5 1 d R U P C 2
O27 O 0.42891(19) 0.2900(2) 0.32763(14) 0.0369(10) Uani 1 1 d . . . . .
O28 O 0.3274(2) 0.3714(2) 0.29534(14) 0.0414(11) Uani 1 1 d . . . . .
O29 O 0.4818(5) 0.5748(5) 0.2712(3) 0.135(3) Uani 1 1 d . . . . .
H29 H 0.5013 0.5981 0.2548 0.203 Uiso 1 1 calc R U . . .
N3 N 0.4471(3) 0.4225(3) 0.3034(2) 0.0476(15) Uani 1 1 d . . . . .
C63 C 0.4894(4) 0.3644(4) 0.2899(3) 0.061(2) Uani 1 1 d . . . . .
H63A H 0.5324 0.3834 0.2886 0.073 Uiso 1 1 calc R U . . .
H63B H 0.4715 0.3481 0.2608 0.073 Uiso 1 1 calc R U . . .
C64 C 0.4952(3) 0.3020(4) 0.3212(3) 0.052(2) Uani 1 1 d . . . . .
H64A H 0.5129 0.2607 0.3083 0.063 Uiso 1 1 calc R U . . .
H64B H 0.5224 0.3136 0.3486 0.063 Uiso 1 1 calc R U . . .
C65 C 0.3985(4) 0.4470(4) 0.2655(2) 0.057(2) Uani 1 1 d . . . . .
H65A H 0.3785 0.4912 0.2728 0.069 Uiso 1 1 calc R U . . .
H65B H 0.4197 0.4553 0.2400 0.069 Uiso 1 1 calc R U . . .
C66 C 0.3482(4) 0.3909(4) 0.2557(2) 0.055(2) Uani 1 1 d . . . . .
H66A H 0.3118 0.4086 0.2352 0.066 Uiso 1 1 calc R U . . .
H66B H 0.3662 0.3499 0.2427 0.066 Uiso 1 1 calc R U . . .
C67 C 0.4866(4) 0.4832(4) 0.3241(3) 0.061(2) Uani 1 1 d . . . . .
H67A H 0.5176 0.4646 0.3480 0.073 Uiso 1 1 calc R U . . .
H67B H 0.4578 0.5151 0.3367 0.073 Uiso 1 1 calc R U . . .
C68 C 0.5240(6) 0.5269(5) 0.2946(4) 0.098(4) Uani 1 1 d . . . . .
H68A H 0.5593 0.5521 0.3122 0.118 Uiso 1 1 calc R U . . .
H68B H 0.5423 0.4957 0.2746 0.118 Uiso 1 1 calc R U . . .
O30 O 0.3442(2) 0.1900(2) 0.33079(14) 0.0409(11) Uani 1 1 d . . . . .
O31 O 0.3414(2) 0.3144(2) 0.37256(14) 0.0390(11) Uani 1 1 d . . . . .
O32 O 0.3283(11) 0.1659(13) 0.5141(6) 0.172(8) Uani 0.5 1 d D U P D 1
H32 H 0.2906 0.1686 0.5017 0.258 Uiso 0.5 1 d R U P D 1
O32A O 0.3029(9) 0.1056(14) 0.4856(7) 0.172(8) Uani 0.5 1 d D U P D 2
H32A H 0.2812 0.1420 0.4854 0.258 Uiso 0.5 1 d R U P D 2
N4 N 0.3501(3) 0.1939(3) 0.4169(2) 0.0494(15) Uani 1 1 d . . . . .
C69 C 0.3133(6) 0.1363(6) 0.3927(3) 0.105(4) Uani 1 1 d . . . . .
H69A H 0.3395 0.0935 0.3956 0.126 Uiso 1 1 calc R U . . .
H69B H 0.2745 0.1272 0.4057 0.126 Uiso 1 1 calc R U . . .
C70 C 0.2947(4) 0.1517(5) 0.3468(3) 0.064(2) Uani 1 1 d . . . . .
H70A H 0.2865 0.1076 0.3306 0.076 Uiso 1 1 calc R U . . .
H70B H 0.2549 0.1794 0.3427 0.076 Uiso 1 1 calc R U . . .
C71 C 0.3060(5) 0.2503(5) 0.4290(3) 0.091(3) Uani 1 1 d . . . . .
H71A H 0.2618 0.2390 0.4161 0.109 Uiso 1 1 calc R U . . .
H71B H 0.3078 0.2505 0.4606 0.109 Uiso 1 1 calc R U . . .
C72 C 0.3221(4) 0.3215(4) 0.4147(2) 0.0471(18) Uani 1 1 d . . . . .
H72A H 0.2845 0.3525 0.4131 0.056 Uiso 1 1 calc R U . . .
H72B H 0.3571 0.3418 0.4353 0.056 Uiso 1 1 calc R U . . .
C73 C 0.3927(4) 0.1657(6) 0.4567(3) 0.083(3) Uani 1 1 d . . . . .
H73A H 0.4254 0.1359 0.4465 0.100 Uiso 1 1 calc R U . . .
H73B H 0.4153 0.2060 0.4715 0.100 Uiso 1 1 calc R U . . .
C74 C 0.3655(6) 0.1260(8) 0.4890(4) 0.125(5) Uani 1 1 d D U . . .
H74A H 0.3385 0.0885 0.4744 0.150 Uiso 0.5 1 calc R U P D 1
H74B H 0.4006 0.1036 0.5085 0.150 Uiso 0.5 1 calc R U P D 1
H74C H 0.3911 0.0828 0.4938 0.150 Uiso 0.5 1 calc R U P D 2
H74D H 0.3744 0.1532 0.5160 0.150 Uiso 0.5 1 calc R U P D 2
N5 N 0.2900(3) 0.2102(3) 0.23989(19) 0.0469(15) Uani 1 1 d . . . . .
N6 N 0.2520(3) 0.2500(3) 0.24988(16) 0.0333(12) Uani 1 1 d . . . . .
N7 N 0.2150(3) 0.2907(3) 0.2601(2) 0.0478(15) Uani 1 1 d . . . . .
N8 N 0.1484(11) 0.0532(11) 0.3562(7) 0.186(9) Uani 0.75 1 d D U P . .
C75 C 0.1255(14) 0.0337(13) 0.3826(8) 0.166(9) Uani 0.75 1 d D U P . .
C76 C 0.0933(16) 0.0026(15) 0.4143(8) 0.270(16) Uani 0.75 1 d D U P . .
H76A H 0.0807 0.0389 0.4332 0.405 Uiso 0.75 1 calc R U P . .
H76B H 0.1218 -0.0306 0.4313 0.405 Uiso 0.75 1 calc R U P . .
H76C H 0.0554 -0.0218 0.4002 0.405 Uiso 0.75 1 calc R U P . .
O1P O 0.2509(10) 0.6994(9) 0.0545(6) 0.154(8) Uani 0.5 1 d D U P E 1
O2P O 0.2022(12) 0.6400(9) 0.0909(6) 0.168(9) Uani 0.5 1 d D U P E 1
C1P C 0.2194(9) 0.6982(9) 0.0837(5) 0.121(11) Uani 0.5 1 d D U P E 1
C2P C 0.2131(8) 0.7626(7) 0.1096(5) 0.056(4) Uani 0.5 1 d D U P E 1
C3P C 0.2776(11) 0.8017(14) 0.1139(10) 0.198(17) Uani 0.5 1 d D U P E 1
H3P1 H 0.2864 0.8149 0.0853 0.297 Uiso 0.5 1 calc R U P E 1
H3P2 H 0.2756 0.8436 0.1314 0.297 Uiso 0.5 1 calc R U P E 1
H3P3 H 0.3116 0.7711 0.1277 0.297 Uiso 0.5 1 calc R U P E 1
C4P C 0.2078(18) 0.7474(12) 0.1530(7) 0.214(19) Uani 0.5 1 d D U P E 1
H4P1 H 0.2387 0.7113 0.1638 0.321 Uiso 0.5 1 calc R U P E 1
H4P2 H 0.2163 0.7896 0.1704 0.321 Uiso 0.5 1 calc R U P E 1
H4P3 H 0.1646 0.7308 0.1548 0.321 Uiso 0.5 1 calc R U P E 1
C5P C 0.1689(17) 0.8159(17) 0.0905(12) 0.26(2) Uani 0.5 1 d D U P E 1
H5P1 H 0.1752 0.8238 0.0606 0.394 Uiso 0.5 1 calc R U P E 1
H5P2 H 0.1252 0.8005 0.0911 0.394 Uiso 0.5 1 calc R U P E 1
H5P3 H 0.1768 0.8593 0.1067 0.394 Uiso 0.5 1 calc R U P E 1
O3P O 0.2623(18) 0.9211(14) 0.5132(8) 0.37(3) Uani 0.5 1 d D U P F 2
O4P O 0.2455(13) 1.0002(11) 0.4665(7) 0.190(10) Uani 0.5 1 d D U P F 2
C6P C 0.2650(12) 0.9403(12) 0.4769(8) 0.186(16) Uani 0.5 1 d D U P F 2
C7P C 0.2922(13) 0.8880(12) 0.4501(7) 0.155(13) Uani 0.5 1 d D U P F 2
C8P C 0.2979(18) 0.9120(19) 0.4049(8) 0.224(19) Uani 0.5 1 d D U P F 2
H8P1 H 0.2561 0.9271 0.3904 0.336 Uiso 0.5 1 calc R U P F 2
H8P2 H 0.3279 0.9510 0.4063 0.336 Uiso 0.5 1 calc R U P F 2
H8P3 H 0.3134 0.8735 0.3889 0.336 Uiso 0.5 1 calc R U P F 2
C9P C 0.3543(14) 0.868(2) 0.4678(12) 0.32(3) Uani 0.5 1 d D U P F 2
H9P1 H 0.3821 0.9088 0.4711 0.487 Uiso 0.5 1 calc R U P F 2
H9P2 H 0.3537 0.8464 0.4960 0.487 Uiso 0.5 1 calc R U P F 2
H9P3 H 0.3705 0.8341 0.4487 0.487 Uiso 0.5 1 calc R U P F 2
C10P C 0.254(2) 0.8231(17) 0.4466(10) 0.31(3) Uani 0.5 1 d D U P F 2
H10G H 0.2102 0.8336 0.4343 0.466 Uiso 0.5 1 calc R U P F 2
H10H H 0.2723 0.7902 0.4278 0.466 Uiso 0.5 1 calc R U P F 2
H10I H 0.2555 0.8024 0.4751 0.466 Uiso 0.5 1 calc R U P F 2
O1W O 0.2398(13) 0.4978(9) 0.0627(7) 0.189(10) Uani 0.5 1 d . U P G 1
O2W O 0.0424(9) 0.8925(16) 0.5071(15) 0.35(2) Uani 0.5 1 d . U P H 2

loop_
_atom_site_aniso_label
_atom_site_aniso_U_11
_atom_site_aniso_U_22
_atom_site_aniso_U_33
_atom_site_aniso_U_23
_atom_site_aniso_U_13
_atom_site_aniso_U_12
Co1 0.0375(5) 0.0309(5) 0.0339(5) -0.0029(4) 0.0092(4) -0.0007(4)
Co2 0.0423(5) 0.0348(5) 0.0333(5) -0.0018(4) 0.0102(4) -0.0008(4)
Co3 0.0465(5) 0.0359(5) 0.0353(5) -0.0028(4) 0.0101(4) 0.0019(4)
Co4 0.0382(5) 0.0417(5) 0.0405(5) -0.0019(4) 0.0099(4) 0.0032(4)
Co5 0.0405(5) 0.0384(5) 0.0372(5) -0.0055(4) 0.0099(4) -0.0004(4)
Co6 0.0381(5) 0.0360(5) 0.0419(5) -0.0084(4) 0.0135(4) -0.0053(4)
Co7 0.0413(5) 0.0375(5) 0.0389(5) -0.0058(4) 0.0112(4) -0.0042(4)
Co8 0.0370(5) 0.0306(5) 0.0388(5) -0.0029(4) 0.0092(4) 0.0006(4)
O1 0.042(3) 0.047(3) 0.041(3) -0.009(2) 0.006(2) -0.005(2)
O2 0.047(3) 0.047(3) 0.036(3) -0.004(2) 0.006(2) 0.001(2)
C1 0.044(4) 0.046(4) 0.046(5) -0.013(4) 0.007(3) -0.007(4)
C2 0.056(5) 0.101(7) 0.046(5) -0.006(5) -0.001(4) -0.022(5)
C3 0.101(8) 0.240(17) 0.045(6) -0.020(8) -0.001(6) -0.036(10)
C4 0.079(9) 0.42(3) 0.116(11) -0.122(16) -0.043(8) 0.060(13)
C5 0.26(2) 0.170(16) 0.102(11) 0.010(11) -0.059(12) -0.119(16)
O3 0.057(3) 0.044(3) 0.037(3) -0.001(2) 0.015(2) 0.003(3)
O4 0.055(3) 0.044(3) 0.044(3) -0.006(2) 0.010(2) 0.002(2)
C6 0.046(4) 0.036(4) 0.042(4) -0.007(3) 0.018(3) -0.007(3)
C7 0.071(5) 0.064(5) 0.044(5) -0.016(4) 0.010(4) 0.012(5)
C8 0.158(17) 0.174(19) 0.048(8) -0.034(10) 0.017(9) 0.081(15)
C9 0.32(3) 0.062(9) 0.094(13) -0.046(9) 0.101(17) -0.019(14)
C10 0.129(15) 0.24(3) 0.109(14) -0.082(16) 0.081(12) -0.046(16)
O5 0.057(3) 0.050(3) 0.047(3) 0.009(3) 0.002(3) -0.010(3)
O6 0.054(3) 0.039(3) 0.058(3) -0.004(3) 0.002(3) 0.004(3)
C11 0.047(4) 0.045(4) 0.043(4) -0.005(4) 0.026(4) -0.005(4)
C12 0.061(5) 0.040(4) 0.094(7) 0.012(5) 0.007(5) 0.004(4)
C13 0.45(3) 0.037(6) 0.133(12) -0.026(7) -0.079(16) -0.031(11)
C14 0.101(9) 0.119(10) 0.29(2) 0.130(12) 0.080(11) 0.005(8)
C15 0.082(7) 0.074(7) 0.150(11) 0.043(7) 0.003(7) 0.011(6)
O7 0.049(3) 0.060(3) 0.048(3) -0.007(3) 0.015(2) -0.007(3)
O8 0.052(3) 0.054(3) 0.044(3) 0.003(3) 0.015(2) -0.003(3)
C16 0.050(4) 0.041(4) 0.051(5) 0.002(4) 0.025(4) 0.000(4)
C17 0.055(5) 0.064(5) 0.061(5) -0.006(4) 0.030(4) -0.006(4)
C18 0.192(15) 0.114(10) 0.29(2) 0.131(13) 0.160(15) 0.070(11)
C19 0.168(11) 0.146(11) 0.099(8) -0.066(8) 0.103(8) -0.066(9)
C20 0.070(7) 0.239(17) 0.126(10) -0.026(11) 0.052(7) -0.063(9)
O9 0.040(3) 0.050(3) 0.045(3) -0.006(2) 0.002(2) 0.010(2)
O10 0.049(3) 0.054(3) 0.043(3) -0.010(3) 0.004(2) 0.010(3)
C21 0.035(4) 0.047(4) 0.057(5) -0.004(4) -0.002(4) 0.002(3)
C22 0.075(6) 0.088(7) 0.070(6) -0.015(6) -0.014(5) 0.038(6)
C23 0.19(3) 0.066(14) 0.11(2) 0.019(15) -0.01(2) 0.064(18)
C24 0.052(13) 0.14(3) 0.13(2) 0.001(18) 0.012(13) 0.042(15)
C25 0.09(2) 0.24(4) 0.061(14) -0.08(2) -0.054(14) 0.11(2)
C23A 0.14(2) 0.11(2) 0.096(19) -0.049(16) -0.032(17) 0.10(2)
C24A 0.065(19) 0.14(3) 0.51(9) -0.10(5) -0.05(4) 0.03(2)
C25A 0.17(3) 0.28(5) 0.12(3) 0.12(3) 0.06(2) 0.18(3)
O11 0.049(3) 0.053(3) 0.045(3) -0.010(3) 0.002(2) 0.001(3)
O12 0.042(3) 0.053(3) 0.048(3) -0.013(3) 0.007(2) -0.002(3)
C26 0.037(4) 0.061(5) 0.051(5) -0.025(4) 0.010(4) -0.001(4)
C27 0.053(5) 0.076(6) 0.067(6) -0.030(5) -0.008(4) 0.006(5)
C28 0.114(11) 0.37(3) 0.31(2) -0.25(2) -0.139(14) 0.128(15)
C29 0.25(2) 0.152(15) 0.190(16) -0.005(13) -0.129(15) -0.106(14)
C30 0.195(15) 0.42(3) 0.044(7) -0.054(12) 0.011(8) -0.172(18)
O13 0.049(3) 0.041(3) 0.057(3) -0.012(2) 0.019(2) -0.005(2)
O14 0.046(3) 0.048(3) 0.052(3) -0.019(3) 0.012(2) -0.007(2)
C31 0.046(4) 0.042(4) 0.036(4) -0.007(3) 0.012(3) -0.005(4)
C32 0.056(5) 0.045(4) 0.064(5) -0.017(4) 0.005(4) 0.010(4)
C33 0.266(19) 0.057(7) 0.185(15) 0.001(9) 0.119(14) -0.010(10)
C34 0.31(2) 0.159(13) 0.162(14) -0.134(12) -0.142(15) 0.146(15)
C35 0.097(9) 0.091(8) 0.227(16) -0.062(10) 0.013(10) 0.036(7)
O15 0.048(3) 0.074(4) 0.041(3) -0.002(3) 0.009(2) -0.017(3)
O16 0.047(3) 0.069(3) 0.037(3) -0.005(3) 0.012(2) 0.007(3)
C36 0.050(4) 0.040(4) 0.038(4) 0.003(3) 0.010(3) 0.005(4)
C37 0.051(5) 0.105(7) 0.047(5) 0.013(5) 0.024(4) 0.000(5)
C38 0.087(8) 0.34(2) 0.102(9) 0.140(13) 0.043(7) 0.050(11)
C39 0.36(3) 0.138(13) 0.195(16) 0.035(12) 0.221(18) 0.100(16)
C40 0.116(11) 0.38(3) 0.121(12) 0.033(15) 0.047(9) -0.118(15)
O17 0.060(3) 0.034(3) 0.052(3) -0.003(2) 0.000(3) 0.000(2)
O18 0.057(3) 0.038(3) 0.046(3) 0.004(2) 0.006(2) -0.006(3)
C41 0.045(4) 0.036(4) 0.042(4) -0.001(3) 0.007(3) 0.000(4)
C42 0.091(6) 0.032(4) 0.052(5) 0.001(4) 0.015(5) -0.002(4)
C43 0.127(9) 0.072(7) 0.137(10) 0.038(7) 0.073(8) -0.005(7)
C44 0.164(11) 0.039(5) 0.084(7) 0.003(5) 0.031(7) -0.010(6)
C45 0.142(10) 0.071(7) 0.077(7) 0.030(6) -0.004(7) 0.027(7)
O19 0.040(3) 0.042(3) 0.043(3) -0.006(2) 0.007(2) 0.004(2)
O20 0.037(2) 0.040(3) 0.049(3) -0.007(2) 0.012(2) 0.001(2)
C46 0.040(4) 0.043(4) 0.032(4) 0.001(3) 0.006(3) -0.002(4)
C47 0.036(4) 0.044(4) 0.073(5) -0.010(4) 0.008(4) 0.000(4)
C48 0.064(6) 0.083(7) 0.156(11) 0.036(8) 0.012(7) 0.025(6)
C49 0.071(6) 0.117(9) 0.088(7) -0.006(7) 0.046(5) 0.000(6)
C50 0.043(5) 0.097(8) 0.143(10) -0.040(7) -0.001(6) 0.006(5)
O21 0.046(3) 0.031(2) 0.039(3) -0.004(2) 0.011(2) -0.003(2)
O22 0.046(3) 0.029(2) 0.033(2) -0.002(2) 0.003(2) 0.002(2)
O23 0.081(5) 0.071(4) 0.183(8) 0.053(5) 0.041(5) -0.013(4)
N1 0.041(3) 0.035(3) 0.042(3) -0.005(3) 0.016(3) -0.005(3)
C51 0.056(5) 0.030(4) 0.076(6) 0.000(4) 0.026(4) 0.006(4)
C52 0.049(4) 0.032(4) 0.052(4) -0.008(3) 0.015(3) -0.002(3)
C53 0.072(5) 0.040(4) 0.045(4) 0.002(4) 0.012(4) -0.008(4)
C54 0.067(5) 0.044(4) 0.046(4) 0.001(4) 0.004(4) -0.007(4)
C55 0.044(4) 0.049(4) 0.062(5) -0.006(4) 0.014(4) -0.009(4)
C56 0.066(5) 0.047(5) 0.077(6) 0.000(4) 0.022(5) -0.014(4)
O24 0.039(2) 0.033(2) 0.037(3) 0.004(2) 0.008(2) 0.000(2)
O25 0.044(3) 0.030(2) 0.039(3) -0.001(2) 0.007(2) -0.001(2)
O26 0.187(16) 0.066(8) 0.085(10) 0.039(8) 0.064(10) 0.024(10)
N2 0.053(4) 0.048(3) 0.032(3) 0.000(3) 0.013(3) 0.000(3)
C57 0.066(5) 0.044(4) 0.061(5) 0.011(4) 0.015(4) 0.011(4)
C58 0.049(4) 0.038(4) 0.042(4) 0.007(3) 0.009(3) 0.004(3)
C59 0.060(5) 0.059(5) 0.068(6) 0.011(5) 0.019(4) -0.002(4)
C60 0.060(5) 0.040(4) 0.054(5) 0.001(4) -0.005(4) -0.006(4)
C61 0.106(7) 0.053(5) 0.038(4) 0.005(4) 0.018(4) 0.000(5)
C62 0.094(7) 0.077(7) 0.061(6) 0.011(5) 0.022(5) -0.008(6)
O27 0.032(2) 0.038(2) 0.043(3) -0.003(2) 0.013(2) 0.000(2)
O28 0.045(3) 0.043(3) 0.038(3) -0.004(2) 0.011(2) -0.007(2)
O29 0.164(8) 0.106(7) 0.148(9) 0.010(6) 0.066(7) -0.067(6)
N3 0.054(4) 0.040(3) 0.055(4) -0.014(3) 0.028(3) -0.009(3)
C63 0.050(4) 0.050(5) 0.091(6) -0.016(5) 0.042(4) -0.005(4)
C64 0.046(4) 0.050(4) 0.065(5) -0.010(4) 0.024(4) -0.002(4)
C65 0.068(5) 0.058(5) 0.051(5) 0.001(4) 0.027(4) -0.010(4)
C66 0.067(5) 0.062(5) 0.038(4) 0.005(4) 0.017(4) -0.001(4)
C67 0.060(5) 0.056(5) 0.072(6) -0.015(5) 0.024(4) -0.024(4)
C68 0.112(9) 0.046(5) 0.155(11) -0.005(7) 0.080(8) -0.032(6)
O30 0.043(3) 0.038(3) 0.043(3) -0.008(2) 0.012(2) -0.006(2)
O31 0.039(2) 0.042(3) 0.039(3) -0.009(2) 0.016(2) -0.005(2)
O32 0.152(13) 0.25(2) 0.131(15) 0.083(12) 0.067(11) 0.036(14)
O32A 0.152(13) 0.25(2) 0.131(15) 0.083(12) 0.067(11) 0.036(14)
N4 0.051(4) 0.049(4) 0.050(4) -0.001(3) 0.015(3) 0.001(3)
C69 0.131(9) 0.126(9) 0.062(6) -0.002(6) 0.031(6) -0.081(8)
C70 0.067(5) 0.070(6) 0.058(5) -0.010(5) 0.025(4) -0.032(5)
C71 0.120(8) 0.072(6) 0.101(8) 0.024(6) 0.081(7) 0.031(6)
C72 0.050(4) 0.053(4) 0.042(4) -0.012(4) 0.016(3) -0.003(4)
C73 0.075(6) 0.120(9) 0.056(6) 0.032(6) 0.013(5) 0.014(6)
C74 0.116(10) 0.184(14) 0.075(8) 0.057(8) 0.017(7) 0.001(9)
N5 0.050(3) 0.051(4) 0.039(3) -0.007(3) 0.004(3) 0.019(3)
N6 0.044(3) 0.028(3) 0.027(3) 0.000(2) 0.005(3) -0.005(3)
N7 0.047(3) 0.042(3) 0.054(4) -0.015(3) 0.005(3) 0.010(3)
N8 0.21(2) 0.157(17) 0.19(2) 0.025(15) 0.016(16) -0.058(15)
C75 0.25(2) 0.129(16) 0.140(18) -0.003(14) 0.087(16) -0.033(16)
C76 0.46(4) 0.22(3) 0.17(2) -0.04(2) 0.15(3) -0.07(3)
O1P 0.22(2) 0.109(14) 0.133(16) -0.055(13) 0.032(16) -0.027(14)
O2P 0.30(3) 0.095(13) 0.113(15) -0.023(12) 0.038(16) -0.028(16)
C1P 0.17(2) 0.14(2) 0.051(13) 0.047(15) 0.006(14) -0.07(2)
C2P 0.074(11) 0.033(8) 0.064(11) 0.004(8) 0.022(9) -0.007(8)
C3P 0.18(3) 0.17(3) 0.27(4) -0.17(3) 0.13(3) -0.06(2)
C4P 0.48(6) 0.077(16) 0.12(2) -0.026(16) 0.15(3) -0.10(3)
C5P 0.30(5) 0.23(4) 0.23(4) -0.02(4) -0.07(4) 0.08(4)
O3P 0.51(5) 0.22(3) 0.31(4) 0.20(3) -0.15(4) -0.19(3)
O4P 0.33(3) 0.119(16) 0.123(17) -0.033(14) 0.042(18) -0.02(2)
C6P 0.35(4) 0.11(2) 0.10(2) 0.01(2) 0.00(3) -0.06(3)
C7P 0.26(3) 0.083(17) 0.096(19) 0.023(16) -0.05(2) -0.04(2)
C8P 0.31(5) 0.25(4) 0.11(2) 0.08(3) 0.01(3) 0.01(4)
C9P 0.29(5) 0.37(6) 0.24(5) 0.00(4) -0.18(4) -0.15(5)
C10P 0.53(8) 0.27(5) 0.12(3) 0.09(3) 0.02(4) -0.05(5)
O1W 0.33(3) 0.081(11) 0.162(18) -0.015(13) 0.058(19) -0.090(16)
O2W 0.085(13) 0.25(3) 0.72(6) 0.26(4) 0.05(2) 0.037(17)

loop_
_atom_type_symbol
_atom_type_description
_atom_type_scat_dispersion_real
_atom_type_scat_dispersion_imag
_atom_type_scat_source
C C 0.0033 0.0016 'International Tables Vol C Tables 4.2.6.8 and 6.1.1.4'
H H 0.0000 0.0000 'International Tables Vol C Tables 4.2.6.8 and 6.1.1.4'
N N 0.0061 0.0033 'International Tables Vol C Tables 4.2.6.8 and 6.1.1.4'
O O 0.0106 0.0060 'International Tables Vol C Tables 4.2.6.8 and 6.1.1.4'
Co Co 0.3494 0.9721 'International Tables Vol C Tables 4.2.6.8 and 6.1.1.4'

loop_
_geom_angle_atom_site_label_1
_geom_angle_atom_site_label_2
_geom_angle_atom_site_label_3
_geom_angle
O22 Co1 O21 91.90(19)
O22 Co1 O20 92.71(19)
O21 Co1 O20 175.4(2)
O22 Co1 O1 175.7(2)
O21 Co1 O1 92.34(19)
O20 Co1 O1 83.05(19)
O22 Co1 O24 86.40(18)
O21 Co1 O24 81.61(18)
O20 Co1 O24 98.93(19)
O1 Co1 O24 94.92(19)
O22 Co1 N1 87.5(2)
O21 Co1 N1 86.2(2)
O20 Co1 N1 93.8(2)
O1 Co1 N1 92.1(2)
O24 Co1 N1 166.1(2)
O22 Co1 Co2 102.30(14)
O21 Co1 Co2 42.97(13)
O20 Co1 Co2 135.81(15)
O1 Co1 Co2 81.33(14)
O24 Co1 Co2 42.24(13)
N1 Co1 Co2 127.76(15)
O25 Co2 O3 92.0(2)
O25 Co2 O24 91.81(18)
O3 Co2 O24 176.09(19)
O25 Co2 O21 86.89(18)
O3 Co2 O21 99.79(19)
O24 Co2 O21 81.37(18)
O25 Co2 O2 175.4(2)
O3 Co2 O2 83.4(2)
O24 Co2 O2 92.83(18)
O21 Co2 O2 93.81(19)
O25 Co2 N2 88.0(2)
O3 Co2 N2 92.8(2)
O24 Co2 N2 86.4(2)
O21 Co2 N2 166.6(2)
O2 Co2 N2 92.3(2)
O25 Co2 Co1 102.52(14)
O3 Co2 Co1 136.80(15)
O24 Co2 Co1 42.90(13)
O21 Co2 Co1 42.05(13)
O2 Co2 Co1 80.96(14)
N2 Co2 Co1 127.74(17)
O25 Co3 O5 144.3(2)
O25 Co3 O7 101.7(2)
O5 Co3 O7 113.7(2)
O25 Co3 O4 94.88(19)
O5 Co3 O4 90.2(2)
O7 Co3 O4 89.6(2)
O25 Co3 N5 87.6(2)
O5 Co3 N5 88.2(2)
O7 Co3 N5 89.2(2)
O4 Co3 N5 177.5(2)
O30 Co4 O8 149.9(2)
O30 Co4 O6 100.9(2)
O8 Co4 O6 109.1(2)
O30 Co4 O9 94.71(19)
O8 Co4 O9 90.0(2)
O6 Co4 O9 86.17(19)
O30 Co4 N5 88.1(2)
O8 Co4 N5 88.9(2)
O6 Co4 N5 90.6(2)
O9 Co4 N5 176.1(2)
O30 Co5 O31 91.60(19)
O30 Co5 O10 92.3(2)
O31 Co5 O10 176.1(2)
O30 Co5 O11 176.0(2)
O31 Co5 O11 92.4(2)
O10 Co5 O11 83.7(2)
O30 Co5 O27 86.99(19)
O31 Co5 O27 81.62(18)
O10 Co5 O27 98.8(2)
O11 Co5 O27 93.9(2)
O30 Co5 N4 87.9(2)
O31 Co5 N4 86.4(2)
O10 Co5 N4 93.6(2)
O11 Co5 N4 92.1(2)
O27 Co5 N4 166.8(2)
O30 Co5 Co6 102.09(14)
O31 Co5 Co6 42.73(13)
O10 Co5 Co6 136.27(16)
O11 Co5 Co6 81.13(16)
O27 Co5 Co6 42.26(13)
N4 Co5 Co6 127.63(18)
O28 Co6 O27 91.31(19)
O28 Co6 O13 92.6(2)
O27 Co6 O13 175.6(2)
O28 Co6 O12 176.0(2)
O27 Co6 O12 92.7(2)
O13 Co6 O12 83.4(2)
O28 Co6 O31 86.98(19)
O27 Co6 O31 81.62(18)
O13 Co6 O31 100.60(19)
O12 Co6 O31 94.0(2)
O28 Co6 N3 87.5(2)
O27 Co6 N3 86.1(2)
O13 Co6 N3 92.0(2)
O12 Co6 N3 92.4(2)
O31 Co6 N3 166.4(2)
O28 Co6 Co5 101.88(14)
O27 Co6 Co5 42.94(13)
O13 Co6 Co5 137.74(15)
O12 Co6 Co5 81.33(16)
O31 Co6 Co5 42.05(13)
N3 Co6 Co5 127.68(17)
O28 Co7 O15 143.3(2)
O28 Co7 O14 95.26(19)
O15 Co7 O14 89.2(2)
O28 Co7 O17 99.7(2)
O15 Co7 O17 116.9(2)
O14 Co7 O17 89.1(2)
O28 Co7 N7 87.4(2)
O15 Co7 N7 89.1(2)
O14 Co7 N7 177.3(2)
O17 Co7 N7 89.7(2)
O22 Co8 O18 148.86(19)
O22 Co8 O16 101.7(2)
O18 Co8 O16 109.2(2)
O22 Co8 O19 95.24(18)
O18 Co8 O19 90.88(19)
O16 Co8 O19 84.76(19)
O22 Co8 N7 86.9(2)
O18 Co8 N7 89.0(2)
O16 Co8 N7 91.5(2)
O19 Co8 N7 176.0(2)
C1 O1 Co1 126.5(4)
C1 O2 Co2 126.4(5)
O2 C1 O1 124.5(6)
O2 C1 C2 119.0(7)
O1 C1 C2 116.5(6)
C4 C2 C5 104.5(11)
C4 C2 C3 112.0(10)
C5 C2 C3 109.7(10)
C4 C2 C1 109.6(8)
C5 C2 C1 109.9(8)
C3 C2 C1 111.0(7)
C6 O3 Co2 129.0(4)
C6 O4 Co3 127.9(4)
O4 C6 O3 126.4(6)
O4 C6 C7 117.9(6)
O3 C6 C7 115.7(6)
C9 C7 C8 112.4(8)
C8A C7 C10A 110.8(11)
C8A C7 C9A 110.9(11)
C10A C7 C9A 109.2(10)
C9 C7 C6 108.5(7)
C8A C7 C6 109.3(10)
C8 C7 C6 111.0(7)
C10A C7 C6 108.9(10)
C9A C7 C6 107.5(10)
C9 C7 C10 110.1(8)
C8 C7 C10 107.1(8)
C6 C7 C10 107.5(7)
C11 O5 Co3 129.4(5)
C11 O6 Co4 137.2(5)
O5 C11 O6 125.4(7)
O5 C11 C12 118.0(7)
O6 C11 C12 116.6(7)
C13 C12 C15 112.7(10)
C13 C12 C14 106.8(11)
C15 C12 C14 108.7(9)
C13 C12 C11 109.4(8)
C15 C12 C11 112.2(7)
C14 C12 C11 106.6(7)
C16 O7 Co3 138.7(5)
C16 O8 Co4 130.3(5)
O7 C16 O8 126.2(6)
O7 C16 C17 116.6(7)
O8 C16 C17 117.2(7)
C18 C17 C20 107.8(11)
C18 C17 C19 115.4(10)
C20 C17 C19 106.5(9)
C18 C17 C16 107.5(7)
C20 C17 C16 110.5(7)
C19 C17 C16 109.1(7)
C21 O9 Co4 127.8(5)
C21 O10 Co5 129.6(5)
O9 C21 O10 125.4(6)
O9 C21 C22 118.9(6)
O10 C21 C22 115.7(6)
C23A C22 C24A 111.9(10)
C25 C22 C23 112.3(10)
C25 C22 C21 112.2(9)
C23A C22 C21 111.7(8)
C24A C22 C21 109.6(9)
C23 C22 C21 108.4(9)
C25 C22 C24 109.8(9)
C23 C22 C24 107.0(9)
C21 C22 C24 106.8(8)
C23A C22 C25A 108.0(10)
C24A C22 C25A 108.2(10)
C21 C22 C25A 107.3(8)
C26 O11 Co5 126.0(5)
C26 O12 Co6 125.7(5)
O12 C26 O11 125.7(7)
O12 C26 C27 118.3(7)
O11 C26 C27 116.0(8)
C30 C27 C28 118.1(14)
C30 C27 C29 107.8(12)
C28 C27 C29 102.8(13)
C30 C27 C26 111.1(8)
C28 C27 C26 107.3(8)
C29 C27 C26 109.2(8)
C31 O13 Co6 129.1(4)
C31 O14 Co7 127.9(4)
O14 C31 O13 125.2(6)
O14 C31 C32 119.2(6)
O13 C31 C32 115.6(6)
C34 C32 C35 113.4(11)
C34 C32 C33 110.6(12)
C35 C32 C33 104.0(10)
C34 C32 C31 110.2(7)
C35 C32 C31 110.5(7)
C33 C32 C31 107.9(7)
C36 O15 Co7 128.1(5)
C36 O16 Co8 137.3(5)
O16 C36 O15 124.9(7)
O16 C36 C37 118.3(6)
O15 C36 C37 116.7(6)
C38 C37 C39 108.3(11)
C38 C37 C40 113.1(11)
C39 C37 C40 105.1(12)
C38 C37 C36 113.9(7)
C39 C37 C36 106.9(8)
C40 C37 C36 109.0(8)
C41 O17 Co7 137.7(5)
C41 O18 Co8 131.1(4)
O17 C41 O18 125.8(7)
O17 C41 C42 116.5(7)
O18 C41 C42 117.7(6)
C44 C42 C43 110.2(8)
C44 C42 C45 110.7(8)
C43 C42 C45 109.4(8)
C44 C42 C41 110.0(6)
C43 C42 C41 106.0(7)
C45 C42 C41 110.4(7)
C46 O19 Co8 128.7(4)
C46 O20 Co1 128.3(4)
O19 C46 O20 125.8(6)
O19 C46 C47 118.3(6)
O20 C46 C47 115.9(6)
C50 C47 C46 111.5(6)
C50 C47 C49 108.3(8)
C46 C47 C49 108.3(6)
C50 C47 C48 110.7(8)
C46 C47 C48 107.2(6)
C49 C47 C48 110.8(8)
C52 O21 Co1 108.8(4)
C52 O21 Co2 129.4(4)
Co1 O21 Co2 94.98(19)
C54 O22 Co1 113.8(4)
C54 O22 Co8 130.7(4)
Co1 O22 Co8 112.3(2)
C51 N1 C55 112.5(5)
C51 N1 C53 110.6(6)
C55 N1 C53 111.7(5)
C51 N1 Co1 106.3(4)
C55 N1 Co1 112.2(4)
C53 N1 Co1 103.0(4)
N1 C51 C52 110.6(6)
O21 C52 C51 104.5(5)
C54 C53 N1 109.7(6)
O22 C54 C53 108.1(6)
N1 C55 C56 115.9(6)
O23 C56 C55 112.3(7)
C58 O24 Co2 107.6(4)
C58 O24 Co1 128.5(4)
Co2 O24 Co1 94.86(19)
C60 O25 Co2 112.4(4)
C60 O25 Co3 129.1(4)
Co2 O25 Co3 115.0(2)
C61 N2 C57 111.8(6)
C61 N2 C59 110.2(6)
C57 N2 C59 110.5(6)
C61 N2 Co2 114.3(5)
C57 N2 Co2 106.3(4)
C59 N2 Co2 103.3(4)
N2 C57 C58 111.1(6)
O24 C58 C57 105.0(5)
C60 C59 N2 108.5(6)
O25 C60 C59 108.7(6)
C62 C61 N2 117.6(7)
O26A C62 C61 121.8(10)
O26 C62 C61 120.6(9)
C64 O27 Co6 108.9(4)
C64 O27 Co5 127.4(4)
Co6 O27 Co5 94.80(18)
C66 O28 Co6 113.0(4)
C66 O28 Co7 128.2(4)
Co6 O28 Co7 115.1(2)
C67 N3 C65 111.2(6)
C67 N3 C63 111.5(6)
C65 N3 C63 111.3(6)
C67 N3 Co6 113.3(4)
C65 N3 Co6 103.3(4)
C63 N3 Co6 105.9(4)
N3 C63 C64 112.4(6)
O27 C64 C63 103.0(6)
C66 C65 N3 108.1(6)
O28 C66 C65 108.0(6)
N3 C67 C68 117.1(7)
O29 C68 C67 108.7(8)
C70 O30 Co5 113.5(4)
C70 O30 Co4 130.1(4)
Co5 O30 Co4 112.6(2)
C72 O31 Co5 108.7(4)
C72 O31 Co6 129.2(4)
Co5 O31 Co6 95.22(18)
C69 N4 C71 111.1(8)
C69 N4 C73 110.8(7)
C71 N4 C73 110.9(7)
C69 N4 Co5 104.1(5)
C71 N4 Co5 106.5(5)
C73 N4 Co5 113.2(5)
C70 C69 N4 113.3(8)
O30 C70 C69 110.2(7)
C72 C71 N4 113.5(7)
O31 C72 C71 107.3(6)
C74 C73 N4 120.6(8)
O32A C74 C73 125.0(13)
O32 C74 C73 114.7(15)
N6 N5 Co4 129.1(5)
N6 N5 Co3 123.1(5)
Co4 N5 Co3 107.8(2)
N5 N6 N7 178.7(7)
N6 N7 Co7 124.6(5)
N6 N7 Co8 129.0(5)
Co7 N7 Co8 106.4(2)
N8 C75 C76 174(3)
O2P C1P O1P 112.0(19)
O2P C1P C2P 127.4(16)
O1P C1P C2P 120.1(15)
C4P C2P C5P 114(2)
C4P C2P C1P 112.4(14)
C5P C2P C1P 117.4(17)
C4P C2P C3P 102.3(17)
C5P C2P C3P 101.7(18)
C1P C2P C3P 107.2(13)
O3P C6P O4P 118(2)
O3P C6P C7P 114(2)
O4P C6P C7P 128(2)
C9P C7P C10P 105(2)
C9P C7P C6P 112.6(19)
C10P C7P C6P 111(2)
C9P C7P C8P 105(2)
C10P C7P C8P 107.7(19)
C6P C7P C8P 114.8(18)

loop_
_geom_bond_atom_site_label_1
_geom_bond_atom_site_label_2
_geom_bond_distance
Co1 O22 1.862(4)
Co1 O21 1.891(4)
Co1 O20 1.910(4)
Co1 O1 1.917(4)
Co1 O24 1.921(4)
Co1 N1 1.982(5)
Co1 Co2 2.8123(12)
Co2 O25 1.864(4)
Co2 O3 1.891(5)
Co2 O24 1.897(4)
Co2 O21 1.924(4)
Co2 O2 1.930(4)
Co2 N2 1.979(6)
Co3 O25 1.963(4)
Co3 O5 1.981(5)
Co3 O7 2.025(5)
Co3 O4 2.029(5)
Co3 N5 2.196(6)
Co4 O30 1.967(4)
Co4 O8 1.993(5)
Co4 O6 2.024(5)
Co4 O9 2.065(4)
Co4 N5 2.178(6)
Co5 O30 1.841(4)
Co5 O31 1.891(4)
Co5 O10 1.904(5)
Co5 O11 1.909(5)
Co5 O27 1.922(4)
Co5 N4 1.964(6)
Co5 Co6 2.8117(13)
Co6 O28 1.846(4)
Co6 O27 1.898(4)
Co6 O13 1.911(5)
Co6 O12 1.913(5)
Co6 O31 1.916(4)
Co6 N3 1.978(6)
Co7 O28 1.971(4)
Co7 O15 1.987(5)
Co7 O14 2.027(5)
Co7 O17 2.031(5)
Co7 N7 2.171(6)
Co8 O22 1.958(4)
Co8 O18 2.000(5)
Co8 O16 2.032(5)
Co8 O19 2.047(4)
Co8 N7 2.174(6)
O1 C1 1.258(8)
O2 C1 1.253(8)
C1 C2 1.511(10)
C2 C4 1.433(14)
C2 C5 1.455(14)
C2 C3 1.490(12)
O3 C6 1.265(8)
O4 C6 1.247(8)
C6 C7 1.541(9)
C7 C9 1.507(11)
C7 C8A 1.512(13)
C7 C8 1.523(11)
C7 C10A 1.530(13)
C7 C9A 1.538(13)
C7 C10 1.552(11)
O5 C11 1.254(8)
O6 C11 1.257(8)
C11 C12 1.552(10)
C12 C13 1.453(14)
C12 C15 1.503(12)
C12 C14 1.506(14)
O7 C16 1.235(8)
O8 C16 1.256(8)
C16 C17 1.555(10)
C17 C18 1.509(13)
C17 C20 1.511(12)
C17 C19 1.513(11)
O9 C21 1.244(8)
O10 C21 1.258(8)
C21 C22 1.534(11)
C22 C25 1.483(12)
C22 C23A 1.493(12)
C22 C24A 1.508(13)
C22 C23 1.524(13)
C22 C24 1.547(13)
C22 C25A 1.554(14)
O11 C26 1.258(9)
O12 C26 1.248(9)
C26 C27 1.532(10)
C27 C30 1.427(15)
C27 C28 1.458(15)
C27 C29 1.512(16)
O13 C31 1.277(8)
O14 C31 1.242(8)
C31 C32 1.523(10)
C32 C34 1.414(12)
C32 C35 1.486(12)
C32 C33 1.486(14)
O15 C36 1.251(8)
O16 C36 1.246(8)
C36 C37 1.534(10)
C37 C38 1.460(12)
C37 C39 1.483(15)
C37 C40 1.494(15)
O17 C41 1.232(8)
O18 C41 1.243(8)
C41 C42 1.562(10)
C42 C44 1.496(11)
C42 C43 1.529(12)
C42 C45 1.531(12)
O19 C46 1.250(7)
O20 C46 1.276(8)
C46 C47 1.523(9)
C47 C50 1.519(11)
C47 C49 1.528(11)
C47 C48 1.529(11)
O21 C52 1.426(7)
O22 C54 1.409(8)
O23 C56 1.361(10)
N1 C51 1.498(8)
N1 C55 1.502(8)
N1 C53 1.502(8)
C51 C52 1.512(10)
C53 C54 1.488(10)
C55 C56 1.527(10)
O24 C58 1.438(7)
O25 C60 1.406(8)
O26 C62 1.265(13)
N2 C61 1.488(9)
N2 C57 1.493(9)
N2 C59 1.507(9)
C57 C58 1.499(10)
C59 C60 1.494(10)
C61 C62 1.483(11)
C62 O26A 1.233(13)
O27 C64 1.441(8)
O28 C66 1.405(8)
O29 C68 1.385(13)
N3 C67 1.493(9)
N3 C65 1.500(9)
N3 C63 1.501(9)
C63 C64 1.512(10)
C65 C66 1.485(10)
C67 C68 1.524(11)
O30 C70 1.407(8)
O31 C72 1.426(8)
O32 C74 1.393(17)
O32A C74 1.347(17)
N4 C69 1.464(10)
N4 C71 1.488(10)
N4 C73 1.501(10)
C69 C70 1.439(11)
C71 C72 1.465(11)
C73 C74 1.430(13)
N5 N6 1.162(7)
N6 N7 1.164(7)
N8 C75 1.070(14)
C75 C76 1.393(14)
O1P C1P 1.192(16)
O2P C1P 1.184(16)
C1P C2P 1.468(16)
C2P C4P 1.392(18)
C2P C5P 1.426(19)
C2P C3P 1.520(17)
O3P C6P 1.186(17)
O4P C6P 1.224(17)
C6P C7P 1.454(18)
C7P C9P 1.38(2)
C7P C10P 1.45(2)
C7P C8P 1.488(18)
